data_7237623
loop_
_publ_author_name
'Maiti, Buddhadev'
'Wang, Kunlun'
'Bhandari, Srijana'
'Bunge, Scott D.'
'Twieg, Robert J.'
'Dunietz, Barry D.'

_publ_section_title
;
 Enhancing charge mobilities in selectively fluorinated oligophenyl
 organic semiconductors: a design approach based on experimental and
 computational perspectives
;
_journal_issue 13
_journal_name_full 'Journal of Materials Chemistry C'
_journal_page_first 3881
_journal_paper_doi 10.1039/C8TC06517A
_journal_volume 7
_journal_year 2019
_chemical_formula_moiety 'C12 H6 F4'
_chemical_formula_sum 'C12 H6 F4'
_chemical_formula_weight 226.17
_chemical_name_common 2,3-TFBP
_space_group_crystal_system orthorhombic
_space_group_IT_number 43
_space_group_name_Hall 'F 2 -2d'
_space_group_name_H-M_alt 'F d d 2'
_atom_sites_solution_hydrogens geom
_audit_creation_method SHELXL-2014/6
_audit_update_record
;
2018-08-29 deposited with the CCDC.	2019-02-27 downloaded from the CCDC.
;
_cell_angle_alpha 90
_cell_angle_beta 90
_cell_angle_gamma 90
_cell_formula_units_Z 8
_cell_length_a 12.1166(19)
_cell_length_b 26.530(4)
_cell_length_c 5.9228(9)
_cell_measurement_reflns_used 6706
_cell_measurement_temperature 180(2)
_cell_measurement_theta_max 25.72
_cell_measurement_theta_min 3.07
_cell_volume 1903.9(5)
_computing_cell_refinement 'Bruker SAINT'
_computing_data_collection 'Bruker APEX2'
_computing_data_reduction 'Bruker SAINT'
_computing_molecular_graphics 'Bruker SHELXTL'
_computing_publication_material 'Bruker SHELXTL'
_computing_structure_refinement 'SHELXL-2014/6 (Sheldrick, 2014)'
_computing_structure_solution 'SHELXS-97 (Sheldrick 2008)'
_diffrn_ambient_temperature 180(2)
_diffrn_measured_fraction_theta_full 0.979
_diffrn_measured_fraction_theta_max 0.996
_diffrn_measurement_device_type 'Bruker APEX-II CCD'
_diffrn_measurement_method '\f and \w scans'
_diffrn_radiation_type MoK\a
_diffrn_radiation_wavelength 0.71073
_diffrn_reflns_av_R_equivalents 0.0385
_diffrn_reflns_av_unetI/netI 0.0173
_diffrn_reflns_Laue_measured_fraction_full 0.979
_diffrn_reflns_Laue_measured_fraction_max 0.996
_diffrn_reflns_limit_h_max 14
_diffrn_reflns_limit_h_min -14
_diffrn_reflns_limit_k_max 31
_diffrn_reflns_limit_k_min -31
_diffrn_reflns_limit_l_max 7
_diffrn_reflns_limit_l_min -7
_diffrn_reflns_number 9190
_diffrn_reflns_point_group_measured_fraction_full 0.979
_diffrn_reflns_point_group_measured_fraction_max 0.996
_diffrn_reflns_theta_full 25.242
_diffrn_reflns_theta_max 25.027
_diffrn_reflns_theta_min 3.071
_exptl_absorpt_coefficient_mu 0.146
_exptl_absorpt_correction_T_max 0.986
_exptl_absorpt_correction_T_min 0.794
_exptl_absorpt_correction_type multi-scan
_exptl_absorpt_process_details SADABS
_exptl_crystal_colour colorless
_exptl_crystal_density_diffrn 1.578
_exptl_crystal_density_meas ?
_exptl_crystal_density_method 'not measured'
_exptl_crystal_description rod
_exptl_crystal_F_000 912
_exptl_crystal_size_max 0.300
_exptl_crystal_size_mid 0.150
_exptl_crystal_size_min 0.100
_refine_diff_density_max 0.118
_refine_diff_density_min -0.087
_refine_diff_density_rms 0.022
_refine_ls_abs_structure_details
; 
 Flack x determined using 359 quotients [(I+)-(I-)]/[(I+)+(I-)] 
 (Parsons, Flack and Wagner, Acta Cryst. B69 (2013) 249-259). 
;
_refine_ls_abs_structure_Flack 0.0(2)
_refine_ls_extinction_coef 0.0124(14)
_refine_ls_extinction_expression Fc^*^=kFc[1+0.001xFc^2^\l^3^/sin(2\q)]^-1/4^
_refine_ls_extinction_method SHELXL
_refine_ls_goodness_of_fit_ref 1.068
_refine_ls_hydrogen_treatment constr
_refine_ls_matrix_type full
_refine_ls_number_parameters 74
_refine_ls_number_reflns 834
_refine_ls_number_restraints 1
_refine_ls_restrained_S_all 1.068
_refine_ls_R_factor_all 0.0205
_refine_ls_R_factor_gt 0.0199
_refine_ls_shift/su_max 0.000
_refine_ls_shift/su_mean 0.000
_refine_ls_structure_factor_coef Fsqd
_refine_ls_weighting_details 'w=1/[\s^2^(Fo^2^)+(0.0221P)^2^+1.1985P] where P=(Fo^2^+2Fc^2^)/3'
_refine_ls_weighting_scheme calc
_refine_ls_wR_factor_gt 0.0501
_refine_ls_wR_factor_ref 0.0508
_reflns_Friedel_coverage 0.809
_reflns_Friedel_fraction_full 0.979
_reflns_Friedel_fraction_max 0.997
_reflns_number_gt 812
_reflns_number_total 834
_reflns_threshold_expression 'I > 2\s(I)'
_cod_data_source_file c8tc06517a2.cif
_cod_data_source_block KW03066_a
_cod_depositor_comments
;
The following automatic conversions were performed:

data item '_exptl_crystal_density_meas' value 'not measured' was
changed to '?' -- the value is perceived as not measured.

Automatic conversion script
Id: cif_fix_values 6909 2019-04-08 15:41:33Z antanas 
;
_cod_database_code 7237623
_shelx_space_group_comment
; 
The symmetry employed for this shelxl refinement is uniquely defined 
by the following loop, which should always be used as a source of 
symmetry information in preference to the above space-group names. 
They are only intended as comments. 
;
_shelx_estimated_absorpt_t_min 0.957
_shelx_estimated_absorpt_t_max 0.986
_shelxl_version_number 2014/6

loop_
_space_group_symop_operation_xyz
'x, y, z'
'-x, -y, z'
'x+1/4, -y+1/4, z+1/4'
'-x+1/4, y+1/4, z+1/4'
'x, y+1/2, z+1/2'
'-x, -y+1/2, z+1/2'
'x+1/4, -y+3/4, z+3/4'
'-x+1/4, y+3/4, z+3/4'
'x+1/2, y, z+1/2'
'-x+1/2, -y, z+1/2'
'x+3/4, -y+1/4, z+3/4'
'-x+3/4, y+1/4, z+3/4'
'x+1/2, y+1/2, z'
'-x+1/2, -y+1/2, z'
'x+3/4, -y+3/4, z+1/4'
'-x+3/4, y+3/4, z+1/4'

loop_
_atom_site_label
_atom_site_type_symbol
_atom_site_fract_x
_atom_site_fract_y
_atom_site_fract_z
_atom_site_U_iso_or_equiv
_atom_site_adp_type
_atom_site_occupancy
_atom_site_site_symmetry_order
_atom_site_calc_flag
_atom_site_refinement_flags_posn
_atom_site_refinement_flags_adp
F1 F 0.50394(8) 0.44751(4) 0.76774(18) 0.0335(3) Uani 1 1 d . .
F2 F 0.33547(10) 0.38384(4) 0.7621(2) 0.0501(4) Uani 1 1 d . .
C1 C 0.43370(13) 0.44945(6) 0.5919(3) 0.0274(4) Uani 1 1 d . .
C2 C 0.34601(15) 0.41620(6) 0.5878(3) 0.0337(4) Uani 1 1 d . .
C3 C 0.27294(15) 0.41531(7) 0.4104(3) 0.0385(5) Uani 1 1 d . .
H3 H 0.2129 0.3923 0.4090 0.046 Uiso 1 1 calc R U
C4 C 0.28889(15) 0.44863(7) 0.2342(4) 0.0393(5) Uani 1 1 d . .
H4 H 0.2387 0.4489 0.1109 0.047 Uiso 1 1 calc R U
C5 C 0.37741(14) 0.48170(7) 0.2358(3) 0.0346(5) Uani 1 1 d . .
H5 H 0.3879 0.5040 0.1122 0.042 Uiso 1 1 calc R U
C6 C 0.45144(13) 0.48267(6) 0.4164(3) 0.0267(4) Uani 1 1 d . .

loop_
_atom_site_aniso_label
_atom_site_aniso_U_11
_atom_site_aniso_U_22
_atom_site_aniso_U_33
_atom_site_aniso_U_23
_atom_site_aniso_U_13
_atom_site_aniso_U_12
F1 0.0365(6) 0.0332(5) 0.0308(5) 0.0022(5) -0.0094(5) -0.0017(5)
F2 0.0539(7) 0.0447(6) 0.0518(8) 0.0114(6) -0.0031(6) -0.0182(6)
C1 0.0243(8) 0.0281(8) 0.0299(10) -0.0049(7) -0.0031(8) 0.0040(6)
C2 0.0349(9) 0.0292(8) 0.0371(10) -0.0012(8) 0.0040(8) -0.0020(8)
C3 0.0277(9) 0.0415(10) 0.0463(11) -0.0097(10) -0.0005(9) -0.0030(8)
C4 0.0289(9) 0.0509(11) 0.0382(11) -0.0081(9) -0.0070(8) 0.0042(8)
C5 0.0313(10) 0.0404(10) 0.0323(10) -0.0003(8) -0.0031(9) 0.0070(7)
C6 0.0240(8) 0.0279(9) 0.0284(9) -0.0032(7) 0.0012(7) 0.0056(7)

loop_
_atom_type_symbol
_atom_type_description
_atom_type_scat_dispersion_real
_atom_type_scat_dispersion_imag
_atom_type_scat_source
C C 0.0033 0.0016 'International Tables Vol C Tables 4.2.6.8 and 6.1.1.4'
H H 0.0000 0.0000 'International Tables Vol C Tables 4.2.6.8 and 6.1.1.4'
F F 0.0171 0.0103 'International Tables Vol C Tables 4.2.6.8 and 6.1.1.4'

loop_
_geom_angle_atom_site_label_1
_geom_angle_atom_site_label_2
_geom_angle_atom_site_label_3
_geom_angle
_geom_angle_site_symmetry_3
F1 C1 C6 120.60(14) .
F1 C1 C2 118.38(14) .
C6 C1 C2 120.98(15) .
F2 C2 C3 120.87(17) .
F2 C2 C1 117.79(16) .
C3 C2 C1 121.33(17) .
C2 C3 C4 118.45(17) .
C2 C3 H3 120.8 .
C4 C3 H3 120.8 .
C3 C4 C5 120.56(17) .
C3 C4 H4 119.7 .
C5 C4 H4 119.7 .
C4 C5 C6 120.93(17) .
C4 C5 H5 119.5 .
C6 C5 H5 119.5 .
C1 C6 C5 117.73(15) .
C1 C6 C6 121.06(12) 2_665
C5 C6 C6 121.18(13) 2_665

loop_
_geom_bond_atom_site_label_1
_geom_bond_atom_site_label_2
_geom_bond_distance
_geom_bond_site_symmetry_2
F1 C1 1.3462(19) .
F2 C2 1.349(2) .
C1 C6 1.380(2) .
C1 C2 1.381(2) .
C2 C3 1.374(3) .
C3 C4 1.381(3) .
C3 H3 0.9500 .
C4 C5 1.386(3) .
C4 H4 0.9500 .
C5 C6 1.396(2) .
C5 H5 0.9500 .
C6 C6 1.493(3) 2_665
